data_2225445
loop_
_publ_author_name
'Mohan, A.'
'Ramesh, P.'
'Saravanan, D.'
'Ponnuswamy, M. N.'

_publ_section_title
;
 1-{[(Cyclohexyloxy)carbonyl]oxy}ethyl
 3-{[2'-(2-ethyl-2<i>H</i>-tetrazol-5-yl)biphenyl-4-yl]methyl}-2-oxo-2,3-dihydro-1<i>H</i>-benzimidazole-4-carboxylate
;
_journal_coeditor_code CI5048
_journal_issue 4
_journal_name_full 'Acta Crystallographica Section E'
_journal_page_first o998
_journal_paper_doi 10.1107/S1600536810011049
_journal_volume 66
_journal_year 2010
_chemical_formula_iupac 'C33 H34 N6 O6'
_chemical_formula_moiety 'C33 H34 N6 O6'
_chemical_formula_sum 'C33 H34 N6 O6'
_chemical_formula_weight 610.66
_chemical_name_systematic
'1-{[(Cyclohexyloxy)carbonyl]oxy}ethyl 3-{[2'-(2-ethyl-2<i>H</i>-tetrazol-5-yl)biphenyl-4-yl]methyl}-2-oxo-2,3-dihydro-1<i>H</i>-benzimidazole-4-carboxylate'
_space_group_IT_number 15
_symmetry_cell_setting monoclinic
_symmetry_space_group_name_Hall '-C 2yc'
_symmetry_space_group_name_H-M 'C 1 2/c 1'
_atom_sites_solution_hydrogens geom
_atom_sites_solution_primary direct
_atom_sites_solution_secondary difmap
_audit_creation_method SHELXL-97
_cell_angle_alpha 90.00
_cell_angle_beta 91.1500(10)
_cell_angle_gamma 90.00
_cell_formula_units_Z 8
_cell_length_a 16.3770(7)
_cell_length_b 8.5928(4)
_cell_length_c 43.7733(19)
_cell_measurement_reflns_used 3564
_cell_measurement_temperature 293(2)
_cell_measurement_theta_max 25.0
_cell_measurement_theta_min 0.93
_cell_volume 6158.7(5)
_computing_cell_refinement 'SAINT (Bruker, 2004)'
_computing_data_collection 'APEX2 (Bruker, 2004)'
_computing_data_reduction 'SAINT (Bruker, 2004)'
_computing_molecular_graphics 'ORTEP-3 (Farrugia, 1997)'
_computing_publication_material 'SHELXL97 (Sheldrick, 2008) and PLATON (Spek, 2009)'
_computing_structure_refinement 'SHELXL97 (Sheldrick, 2008)'
_computing_structure_solution 'SHELXS97 (Sheldrick, 2008)'
_diffrn_ambient_temperature 293(2)
_diffrn_measured_fraction_theta_full 0.973
_diffrn_measured_fraction_theta_max 0.973
_diffrn_measurement_device_type 'Bruker Kappa APEXII area-detector'
_diffrn_measurement_method '\w scans'
_diffrn_radiation_monochromator graphite
_diffrn_radiation_source 'fine-focus sealed tube'
_diffrn_radiation_type MoK\a
_diffrn_radiation_wavelength 0.71073
_diffrn_reflns_av_R_equivalents 0.0262
_diffrn_reflns_av_sigmaI/netI 0.0225
_diffrn_reflns_limit_h_max 20
_diffrn_reflns_limit_h_min -21
_diffrn_reflns_limit_k_max 11
_diffrn_reflns_limit_k_min -11
_diffrn_reflns_limit_l_max 57
_diffrn_reflns_limit_l_min -56
_diffrn_reflns_number 34307
_diffrn_reflns_theta_full 28.01
_diffrn_reflns_theta_max 28.01
_diffrn_reflns_theta_min 1.86
_diffrn_standards_number 0
_exptl_absorpt_coefficient_mu 0.093
_exptl_absorpt_correction_T_max 0.993
_exptl_absorpt_correction_T_min 0.984
_exptl_absorpt_correction_type multi-scan
_exptl_absorpt_process_details '(SADABS; Sheldrick, 2001)'
_exptl_crystal_colour colourless
_exptl_crystal_density_diffrn 1.317
_exptl_crystal_density_method 'not measured'
_exptl_crystal_description Plate
_exptl_crystal_F_000 2576
_exptl_crystal_size_max 0.19
_exptl_crystal_size_mid 0.14
_exptl_crystal_size_min 0.08
_refine_diff_density_max 0.291
_refine_diff_density_min -0.171
_refine_ls_extinction_method none
_refine_ls_goodness_of_fit_ref 0.994
_refine_ls_hydrogen_treatment mixed
_refine_ls_matrix_type full
_refine_ls_number_parameters 412
_refine_ls_number_reflns 7255
_refine_ls_number_restraints 0
_refine_ls_restrained_S_all 0.994
_refine_ls_R_factor_all 0.0705
_refine_ls_R_factor_gt 0.0538
_refine_ls_shift/su_max 0.017
_refine_ls_shift/su_mean 0.003
_refine_ls_structure_factor_coef Fsqd
_refine_ls_weighting_details 'calc w=1/[\s^2^(Fo^2^)+(0.0675P)^2^+3.4615P] where P=(Fo^2^+2Fc^2^)/3'
_refine_ls_weighting_scheme calc
_refine_ls_wR_factor_gt 0.1323
_refine_ls_wR_factor_ref 0.1430
_reflns_number_gt 5559
_reflns_number_total 7255
_reflns_threshold_expression I>2\s(I)
_cod_data_source_file ci5048.cif
_cod_data_source_block I
_cod_depositor_comments
;
The following automatic conversions were performed:
'_symmetry_cell_setting' value 'Monoclinic' changed to 'monoclinic'
according to '/home/saulius/struct/CIF-dictionaries/cif_core.dic'
dictionary named 'cif_core.dic' version 2.4.1 from 2010-06-29.

Automatic conversion script
Id: cif_fix_enum 1527 2010-12-29 10:47:43Z saulius 
;
_cod_original_sg_symbol_H-M 'C 2/c'
_cod_database_code 2225445
_cod_database_fobs_code 2225445

loop_
_symmetry_equiv_pos_as_xyz
'x, y, z'
'-x, y, -z+1/2'
'x+1/2, y+1/2, z'
'-x+1/2, y+1/2, -z+1/2'
'-x, -y, -z'
'x, -y, z-1/2'
'-x+1/2, -y+1/2, -z'
'x+1/2, -y+1/2, z-1/2'

loop_
_atom_site_type_symbol
_atom_site_label
_atom_site_fract_x
_atom_site_fract_y
_atom_site_fract_z
_atom_site_U_iso_or_equiv
_atom_site_adp_type
_atom_site_calc_flag
_atom_site_refinement_flags
_atom_site_occupancy
_atom_site_disorder_assembly
_atom_site_disorder_group
O O1 -0.10538(9) 0.40762(15) 0.08077(3) 0.0628(3) Uani d . 1 . .
O O2 -0.08267(10) 0.24202(17) 0.11988(3) 0.0791(4) Uani d . 1 . .
O O3 -0.14741(9) 0.47031(16) 0.12506(3) 0.0666(4) Uani d . 1 . .
O O4 -0.09830(8) 0.58427(14) 0.16718(3) 0.0574(3) Uani d . 1 . .
O O5 -0.05644(7) 0.45285(14) 0.20880(3) 0.0568(3) Uani d . 1 . .
O O6 0.24689(8) 0.63668(14) 0.25144(3) 0.0567(3) Uani d . 1 . .
C C1 0.01658(15) 0.3068(4) 0.05704(6) 0.1087(10) Uani d . 1 . .
H H1A 0.0403 0.2760 0.0766 0.130 Uiso calc R 1 . .
H H1B 0.0329 0.4132 0.0530 0.130 Uiso calc R 1 . .
C C2 0.04851(15) 0.2007(5) 0.03206(7) 0.1128(11) Uani d . 1 . .
H H2A 0.1073 0.2125 0.0308 0.135 Uiso calc R 1 . .
H H2B 0.0371 0.0932 0.0372 0.135 Uiso calc R 1 . .
C C3 0.00998(16) 0.2383(3) 0.00197(6) 0.0852(7) Uani d . 1 . .
H H3A 0.0286 0.1648 -0.0132 0.102 Uiso calc R 1 . .
H H3B 0.0266 0.3417 -0.0043 0.102 Uiso calc R 1 . .
C C4 -0.08144(16) 0.2316(3) 0.00346(5) 0.0871(7) Uani d . 1 . .
H H4A -0.0982 0.1255 0.0075 0.105 Uiso calc R 1 . .
H H4B -0.1050 0.2623 -0.0161 0.105 Uiso calc R 1 . .
C C5 -0.11349(14) 0.3378(3) 0.02823(5) 0.0725(6) Uani d . 1 . .
H H5A -0.1020 0.4453 0.0231 0.087 Uiso calc R 1 . .
H H5B -0.1722 0.3258 0.0296 0.087 Uiso calc R 1 . .
C C6 -0.07367(11) 0.2981(2) 0.05837(4) 0.0570(4) Uani d . 1 . .
H H6 -0.0895 0.1923 0.0641 0.068 Uiso calc R 1 . .
C C7 -0.10780(11) 0.3606(2) 0.10939(4) 0.0528(4) Uani d . 1 . .
C C8 -0.14875(11) 0.4568(2) 0.15726(4) 0.0564(4) Uani d . 1 . .
H H8 -0.1261 0.3569 0.1641 0.068 Uiso calc R 1 . .
C C9 -0.23394(14) 0.4783(3) 0.16790(5) 0.0839(7) Uani d . 1 . .
H H9A -0.2553 0.5749 0.1601 0.126 Uiso calc R 1 . .
H H9B -0.2340 0.4800 0.1898 0.126 Uiso calc R 1 . .
H H9C -0.2674 0.3939 0.1606 0.126 Uiso calc R 1 . .
C C10 -0.05646(9) 0.56936(19) 0.19372(3) 0.0443(3) Uani d . 1 . .
C C11 -0.01429(9) 0.71732(18) 0.20158(3) 0.0444(3) Uani d . 1 . .
C C12 -0.05366(11) 0.8580(2) 0.19443(4) 0.0552(4) Uani d . 1 . .
H H12 -0.1034 0.8546 0.1838 0.066 Uiso calc R 1 . .
C C13 -0.02180(12) 1.0009(2) 0.20246(5) 0.0621(5) Uani d . 1 . .
H H13 -0.0505 1.0911 0.1975 0.074 Uiso calc R 1 . .
C C14 0.05270(12) 1.0113(2) 0.21790(4) 0.0572(4) Uani d . 1 . .
H H14 0.0748 1.1072 0.2234 0.069 Uiso calc R 1 . .
C C15 0.09259(10) 0.87500(18) 0.22476(4) 0.0452(4) Uani d . 1 . .
N N16 0.16694(9) 0.85162(16) 0.23946(3) 0.0479(3) Uani d . 1 . .
H H16 0.1995(13) 0.923(2) 0.2449(5) 0.064(6) Uiso d . 1 . .
C C17 0.18479(10) 0.69756(18) 0.24083(3) 0.0444(3) Uani d . 1 . .
N N18 0.11883(8) 0.62020(14) 0.22739(3) 0.0408(3) Uani d . 1 . .
C C19 0.06123(9) 0.72809(17) 0.21703(3) 0.0401(3) Uani d . 1 . .
C C20 0.12542(10) 0.45543(17) 0.21919(3) 0.0429(3) Uani d . 1 . .
H H20A 0.0729 0.4053 0.2217 0.052 Uiso calc R 1 . .
H H20B 0.1646 0.4051 0.2328 0.052 Uiso calc R 1 . .
C C21 0.15208(9) 0.43559(17) 0.18655(4) 0.0424(3) Uani d . 1 . .
C C22 0.22015(11) 0.5131(2) 0.17578(4) 0.0556(4) Uani d . 1 . .
H H22 0.2508 0.5756 0.1890 0.067 Uiso calc R 1 . .
C C23 0.24300(11) 0.4989(2) 0.14583(4) 0.0569(4) Uani d . 1 . .
H H23 0.2884 0.5532 0.1391 0.068 Uiso calc R 1 . .
C C24 0.19952(10) 0.40521(19) 0.12553(4) 0.0484(4) Uani d . 1 . .
C C25 0.13343(12) 0.3242(2) 0.13648(4) 0.0572(4) Uani d . 1 . .
H H25 0.1046 0.2574 0.1235 0.069 Uiso calc R 1 . .
C C26 0.10931(11) 0.3405(2) 0.16638(4) 0.0538(4) Uani d . 1 . .
H H26 0.0637 0.2868 0.1730 0.065 Uiso calc R 1 . .
C C27 0.22306(10) 0.3941(2) 0.09282(4) 0.0502(4) Uani d . 1 . .
C C28 0.25473(13) 0.2562(2) 0.08167(5) 0.0660(5) Uani d . 1 . .
H H28 0.2580 0.1695 0.0944 0.079 Uiso calc R 1 . .
C C29 0.28138(14) 0.2456(3) 0.05206(5) 0.0750(6) Uani d . 1 . .
H H29 0.3026 0.1522 0.0450 0.090 Uiso calc R 1 . .
C C30 0.27686(13) 0.3714(3) 0.03306(5) 0.0713(6) Uani d . 1 . .
H H30 0.2963 0.3645 0.0133 0.086 Uiso calc R 1 . .
C C31 0.24339(12) 0.5087(2) 0.04329(4) 0.0619(5) Uani d . 1 . .
H H31 0.2391 0.5936 0.0302 0.074 Uiso calc R 1 . .
C C32 0.21603(10) 0.5215(2) 0.07304(4) 0.0503(4) Uani d . 1 . .
C C33 0.17652(10) 0.6676(2) 0.08233(4) 0.0518(4) Uani d . 1 . .
N N34 0.19874(13) 0.8085(2) 0.07278(5) 0.0880(6) Uani d . 1 . .
N N35 0.14788(13) 0.9081(2) 0.08502(6) 0.0919(6) Uani d . 1 . .
N N36 0.09842(10) 0.82671(19) 0.10133(4) 0.0671(4) Uani d . 1 . .
N N37 0.11305(11) 0.67617(19) 0.10042(4) 0.0722(5) Uani d . 1 . .
C C38 0.03020(16) 0.8941(3) 0.11829(7) 0.0923(8) Uani d . 1 . .
H H38A 0.0323 0.8566 0.1392 0.111 Uiso calc R 1 . .
H H38B 0.0356 1.0065 0.1187 0.111 Uiso calc R 1 . .
C C39 -0.04796(16) 0.8525(3) 0.10426(9) 0.1114(10) Uani d . 1 . .
H H39A -0.0501 0.8894 0.0836 0.167 Uiso calc R 1 . .
H H39B -0.0912 0.8992 0.1155 0.167 Uiso calc R 1 . .
H H39C -0.0541 0.7414 0.1044 0.167 Uiso calc R 1 . .

loop_
_atom_site_aniso_label
_atom_site_aniso_U_11
_atom_site_aniso_U_22
_atom_site_aniso_U_33
_atom_site_aniso_U_12
_atom_site_aniso_U_13
_atom_site_aniso_U_23
O1 0.0817(9) 0.0544(7) 0.0523(7) 0.0067(6) 0.0012(6) -0.0039(6)
O2 0.1041(11) 0.0636(9) 0.0700(9) 0.0226(8) 0.0118(8) 0.0078(7)
O3 0.0888(9) 0.0646(8) 0.0459(7) 0.0217(7) -0.0104(6) -0.0073(6)
O4 0.0671(8) 0.0548(7) 0.0496(7) -0.0036(6) -0.0145(6) 0.0028(5)
O5 0.0632(7) 0.0562(7) 0.0505(7) -0.0091(6) -0.0077(5) 0.0100(6)
O6 0.0564(7) 0.0507(7) 0.0624(7) 0.0044(5) -0.0168(6) -0.0005(5)
C1 0.0600(13) 0.180(3) 0.0852(17) -0.0025(16) -0.0065(12) -0.0433(19)
C2 0.0604(14) 0.180(3) 0.099(2) 0.0255(17) 0.0073(13) -0.036(2)
C3 0.0959(17) 0.0853(16) 0.0755(14) 0.0040(13) 0.0323(13) -0.0007(12)
C4 0.0925(17) 0.1098(19) 0.0588(12) 0.0266(14) -0.0034(11) -0.0175(12)
C5 0.0751(13) 0.0808(14) 0.0617(12) 0.0164(11) 0.0018(10) -0.0073(10)
C6 0.0629(11) 0.0526(10) 0.0558(10) 0.0027(8) 0.0068(8) -0.0049(8)
C7 0.0524(9) 0.0496(9) 0.0561(10) -0.0003(8) -0.0036(8) -0.0041(8)
C8 0.0665(11) 0.0564(10) 0.0459(9) -0.0010(8) -0.0097(8) -0.0012(8)
C9 0.0662(13) 0.1121(19) 0.0734(14) -0.0081(13) 0.0012(11) -0.0025(13)
C10 0.0421(8) 0.0518(9) 0.0390(8) 0.0031(7) 0.0011(6) 0.0004(7)
C11 0.0456(8) 0.0462(8) 0.0414(8) 0.0030(7) 0.0014(6) 0.0023(6)
C12 0.0525(9) 0.0562(10) 0.0565(10) 0.0106(8) -0.0068(8) 0.0040(8)
C13 0.0672(11) 0.0462(9) 0.0726(12) 0.0147(8) -0.0048(9) 0.0080(9)
C14 0.0693(11) 0.0377(8) 0.0644(11) 0.0019(8) -0.0012(9) 0.0035(7)
C15 0.0501(9) 0.0419(8) 0.0438(8) -0.0007(7) 0.0024(7) 0.0034(6)
N16 0.0503(8) 0.0408(7) 0.0525(8) -0.0040(6) -0.0022(6) -0.0014(6)
C17 0.0500(9) 0.0433(8) 0.0399(8) 0.0002(7) -0.0016(6) 0.0012(6)
N18 0.0466(7) 0.0368(6) 0.0390(6) 0.0014(5) -0.0020(5) 0.0026(5)
C19 0.0457(8) 0.0378(7) 0.0368(7) 0.0024(6) 0.0033(6) 0.0038(6)
C20 0.0504(8) 0.0340(7) 0.0442(8) 0.0024(6) -0.0052(6) 0.0053(6)
C21 0.0459(8) 0.0346(7) 0.0465(8) 0.0050(6) -0.0045(6) 0.0020(6)
C22 0.0500(9) 0.0607(10) 0.0560(10) -0.0081(8) 0.0003(7) -0.0154(8)
C23 0.0474(9) 0.0639(11) 0.0599(10) -0.0083(8) 0.0076(8) -0.0100(9)
C24 0.0525(9) 0.0432(8) 0.0494(9) 0.0071(7) -0.0006(7) -0.0021(7)
C25 0.0700(11) 0.0511(10) 0.0503(9) -0.0139(8) -0.0077(8) -0.0038(8)
C26 0.0619(10) 0.0481(9) 0.0513(9) -0.0131(8) -0.0023(8) 0.0039(7)
C27 0.0464(8) 0.0534(9) 0.0505(9) 0.0043(7) -0.0017(7) -0.0078(7)
C28 0.0738(13) 0.0592(11) 0.0649(12) 0.0169(10) -0.0017(10) -0.0096(9)
C29 0.0766(13) 0.0744(14) 0.0741(14) 0.0201(11) 0.0048(11) -0.0262(11)
C30 0.0681(12) 0.0905(16) 0.0557(11) 0.0045(11) 0.0111(9) -0.0228(11)
C31 0.0618(11) 0.0720(12) 0.0522(10) 0.0010(9) 0.0062(8) -0.0037(9)
C32 0.0446(8) 0.0547(10) 0.0515(9) 0.0012(7) 0.0023(7) -0.0065(7)
C33 0.0516(9) 0.0529(9) 0.0508(9) 0.0010(8) 0.0027(7) -0.0009(7)
N34 0.0871(13) 0.0578(10) 0.1206(17) -0.0016(10) 0.0389(12) 0.0022(11)
N35 0.0909(14) 0.0528(10) 0.1329(19) 0.0002(10) 0.0299(13) -0.0023(11)
N36 0.0632(9) 0.0525(9) 0.0861(12) 0.0072(8) 0.0118(8) -0.0043(8)
N37 0.0714(10) 0.0525(9) 0.0935(13) 0.0126(8) 0.0265(9) 0.0053(8)
C38 0.0877(17) 0.0716(14) 0.118(2) 0.0227(13) 0.0237(15) -0.0142(14)
C39 0.0715(16) 0.0864(18) 0.177(3) 0.0111(14) 0.0266(18) -0.0051(19)

loop_
_atom_type_symbol
_atom_type_description
_atom_type_scat_dispersion_real
_atom_type_scat_dispersion_imag
_atom_type_scat_source
C C 0.0033 0.0016 'International Tables Vol C Tables 4.2.6.8 and 6.1.1.4'
H H 0.0000 0.0000 'International Tables Vol C Tables 4.2.6.8 and 6.1.1.4'
N N 0.0061 0.0033 'International Tables Vol C Tables 4.2.6.8 and 6.1.1.4'
O O 0.0106 0.0060 'International Tables Vol C Tables 4.2.6.8 and 6.1.1.4'

loop_
_geom_angle_atom_site_label_1
_geom_angle_atom_site_label_2
_geom_angle_atom_site_label_3
_geom_angle_site_symmetry_1
_geom_angle_site_symmetry_3
_geom_angle
_geom_angle_publ_flag
C7 O1 C6 . . 117.26(14) ?
C7 O3 C8 . . 117.98(14) ?
C10 O4 C8 . . 118.04(13) ?
C6 C1 C2 . . 110.8(2) ?
C6 C1 H1A . . 109.5 ?
C2 C1 H1A . . 109.5 ?
C6 C1 H1B . . 109.5 ?
C2 C1 H1B . . 109.5 ?
H1A C1 H1B . . 108.1 ?
C3 C2 C1 . . 111.2(3) ?
C3 C2 H2A . . 109.4 ?
C1 C2 H2A . . 109.4 ?
C3 C2 H2B . . 109.4 ?
C1 C2 H2B . . 109.4 ?
H2A C2 H2B . . 108.0 ?
C2 C3 C4 . . 111.1(2) ?
C2 C3 H3A . . 109.4 ?
C4 C3 H3A . . 109.4 ?
C2 C3 H3B . . 109.4 ?
C4 C3 H3B . . 109.4 ?
H3A C3 H3B . . 108.0 ?
C3 C4 C5 . . 111.6(2) ?
C3 C4 H4A . . 109.3 ?
C5 C4 H4A . . 109.3 ?
C3 C4 H4B . . 109.3 ?
C5 C4 H4B . . 109.3 ?
H4A C4 H4B . . 108.0 ?
C6 C5 C4 . . 109.95(18) ?
C6 C5 H5A . . 109.7 ?
C4 C5 H5A . . 109.7 ?
C6 C5 H5B . . 109.7 ?
C4 C5 H5B . . 109.7 ?
H5A C5 H5B . . 108.2 ?
O1 C6 C1 . . 111.23(17) ?
O1 C6 C5 . . 106.85(15) ?
C1 C6 C5 . . 111.75(19) ?
O1 C6 H6 . . 109.0 ?
C1 C6 H6 . . 109.0 ?
C5 C6 H6 . . 109.0 ?
O2 C7 O1 . . 127.88(17) ?
O2 C7 O3 . . 124.95(17) ?
O1 C7 O3 . . 107.13(15) ?
O3 C8 O4 . . 102.64(14) ?
O3 C8 C9 . . 109.53(16) ?
O4 C8 C9 . . 110.35(17) ?
O3 C8 H8 . . 111.3 ?
O4 C8 H8 . . 111.3 ?
C9 C8 H8 . . 111.3 ?
C8 C9 H9A . . 109.5 ?
C8 C9 H9B . . 109.5 ?
H9A C9 H9B . . 109.5 ?
C8 C9 H9C . . 109.5 ?
H9A C9 H9C . . 109.5 ?
H9B C9 H9C . . 109.5 ?
O5 C10 O4 . . 123.38(15) ?
O5 C10 C11 . . 126.35(14) ?
O4 C10 C11 . . 110.23(13) ?
C19 C11 C12 . . 116.65(15) ?
C19 C11 C10 . . 124.81(14) ?
C12 C11 C10 . . 118.48(14) ?
C13 C12 C11 . . 122.79(16) ?
C13 C12 H12 . . 118.6 ?
C11 C12 H12 . . 118.6 ?
C12 C13 C14 . . 120.48(16) ?
C12 C13 H13 . . 119.8 ?
C14 C13 H13 . . 119.8 ?
C15 C14 C13 . . 117.54(16) ?
C15 C14 H14 . . 121.2 ?
C13 C14 H14 . . 121.2 ?
C14 C15 N16 . . 129.65(15) ?
C14 C15 C19 . . 123.08(15) ?
N16 C15 C19 . . 107.27(13) ?
C17 N16 C15 . . 110.47(14) ?
C17 N16 H16 . . 124.4(14) ?
C15 N16 H16 . . 124.8(14) ?
O6 C17 N16 . . 127.52(15) ?
O6 C17 N18 . . 126.02(14) ?
N16 C17 N18 . . 106.46(13) ?
C17 N18 C19 . . 109.60(12) ?
C17 N18 C20 . . 120.38(13) ?
C19 N18 C20 . . 128.06(12) ?
N18 C19 C11 . . 134.37(14) ?
N18 C19 C15 . . 106.18(13) ?
C11 C19 C15 . . 119.45(14) ?
N18 C20 C21 . . 111.38(12) ?
N18 C20 H20A . . 109.4 ?
C21 C20 H20A . . 109.4 ?
N18 C20 H20B . . 109.4 ?
C21 C20 H20B . . 109.4 ?
H20A C20 H20B . . 108.0 ?
C26 C21 C22 . . 117.78(15) ?
C26 C21 C20 . . 121.18(14) ?
C22 C21 C20 . . 121.04(14) ?
C23 C22 C21 . . 121.10(16) ?
C23 C22 H22 . . 119.4 ?
C21 C22 H22 . . 119.4 ?
C22 C23 C24 . . 121.07(16) ?
C22 C23 H23 . . 119.5 ?
C24 C23 H23 . . 119.5 ?
C25 C24 C23 . . 117.84(16) ?
C25 C24 C27 . . 121.32(15) ?
C23 C24 C27 . . 120.84(16) ?
C24 C25 C26 . . 121.24(16) ?
C24 C25 H25 . . 119.4 ?
C26 C25 H25 . . 119.4 ?
C21 C26 C25 . . 120.92(16) ?
C21 C26 H26 . . 119.5 ?
C25 C26 H26 . . 119.5 ?
C28 C27 C32 . . 118.54(17) ?
C28 C27 C24 . . 119.85(16) ?
C32 C27 C24 . . 121.59(15) ?
C29 C28 C27 . . 121.0(2) ?
C29 C28 H28 . . 119.5 ?
C27 C28 H28 . . 119.5 ?
C30 C29 C28 . . 120.42(19) ?
C30 C29 H29 . . 119.8 ?
C28 C29 H29 . . 119.8 ?
C29 C30 C31 . . 119.77(19) ?
C29 C30 H30 . . 120.1 ?
C31 C30 H30 . . 120.1 ?
C30 C31 C32 . . 120.61(19) ?
C30 C31 H31 . . 119.7 ?
C32 C31 H31 . . 119.7 ?
C31 C32 C27 . . 119.62(16) ?
C31 C32 C33 . . 118.51(17) ?
C27 C32 C33 . . 121.80(15) ?
N37 C33 N34 . . 111.09(16) ?
N37 C33 C32 . . 124.63(16) ?
N34 C33 C32 . . 124.25(17) ?
N35 N34 C33 . . 106.52(18) ?
N36 N35 N34 . . 106.30(17) ?
N35 N36 N37 . . 113.45(16) ?
N35 N36 C38 . . 123.69(18) ?
N37 N36 C38 . . 122.82(18) ?
N36 N37 C33 . . 102.65(16) ?
C39 C38 N36 . . 111.2(2) ?
C39 C38 H38A . . 109.4 ?
N36 C38 H38A . . 109.4 ?
C39 C38 H38B . . 109.4 ?
N36 C38 H38B . . 109.4 ?
H38A C38 H38B . . 108.0 ?
C38 C39 H39A . . 109.5 ?
C38 C39 H39B . . 109.5 ?
H39A C39 H39B . . 109.5 ?
C38 C39 H39C . . 109.5 ?
H39A C39 H39C . . 109.5 ?
H39B C39 H39C . . 109.5 ?

loop_
_geom_bond_atom_site_label_1
_geom_bond_atom_site_label_2
_geom_bond_site_symmetry_2
_geom_bond_distance
_geom_bond_publ_flag
O1 C7 . 1.318(2) ?
O1 C6 . 1.462(2) ?
O2 C7 . 1.188(2) ?
O3 C7 . 1.341(2) ?
O3 C8 . 1.415(2) ?
O4 C10 . 1.3432(18) ?
O4 C8 . 1.434(2) ?
O5 C10 . 1.1992(19) ?
O6 C17 . 1.2265(19) ?
C1 C6 . 1.482(3) ?
C1 C2 . 1.524(4) ?
C1 H1A . 0.97 ?
C1 H1B . 0.97 ?
C2 C3 . 1.485(4) ?
C2 H2A . 0.97 ?
C2 H2B . 0.97 ?
C3 C4 . 1.501(4) ?
C3 H3A . 0.97 ?
C3 H3B . 0.97 ?
C4 C5 . 1.519(3) ?
C4 H4A . 0.97 ?
C4 H4B . 0.97 ?
C5 C6 . 1.499(3) ?
C5 H5A . 0.97 ?
C5 H5B . 0.97 ?
C6 H6 . 0.98 ?
C8 C9 . 1.491(3) ?
C8 H8 . 0.98 ?
C9 H9A . 0.96 ?
C9 H9B . 0.96 ?
C9 H9C . 0.96 ?
C10 C11 . 1.484(2) ?
C11 C19 . 1.401(2) ?
C11 C12 . 1.402(2) ?
C12 C13 . 1.377(3) ?
C12 H12 . 0.93 ?
C13 C14 . 1.386(3) ?
C13 H13 . 0.93 ?
C14 C15 . 1.372(2) ?
C14 H14 . 0.93 ?
C15 N16 . 1.381(2) ?
C15 C19 . 1.402(2) ?
N16 C17 . 1.357(2) ?
N16 H16 . 0.85(2) ?
C17 N18 . 1.389(2) ?
N18 C19 . 1.3919(19) ?
N18 C20 . 1.4652(19) ?
C20 C21 . 1.512(2) ?
C20 H20A . 0.97 ?
C20 H20B . 0.97 ?
C21 C26 . 1.383(2) ?
C21 C22 . 1.389(2) ?
C22 C23 . 1.376(2) ?
C22 H22 . 0.93 ?
C23 C24 . 1.385(2) ?
C23 H23 . 0.93 ?
C24 C25 . 1.381(2) ?
C24 C27 . 1.494(2) ?
C25 C26 . 1.382(3) ?
C25 H25 . 0.93 ?
C26 H26 . 0.93 ?
C27 C28 . 1.386(2) ?
C27 C32 . 1.399(2) ?
C28 C29 . 1.379(3) ?
C28 H28 . 0.93 ?
C29 C30 . 1.365(3) ?
C29 H29 . 0.93 ?
C30 C31 . 1.380(3) ?
C30 H30 . 0.93 ?
C31 C32 . 1.390(2) ?
C31 H31 . 0.93 ?
C32 C33 . 1.473(2) ?
C33 N37 . 1.321(2) ?
C33 N34 . 1.334(2) ?
N34 N35 . 1.316(3) ?
N35 N36 . 1.296(3) ?
N36 N37 . 1.316(2) ?
N36 C38 . 1.472(3) ?
C38 C39 . 1.453(4) ?
C38 H38A . 0.97 ?
C38 H38B . 0.97 ?
C39 H39A . 0.96 ?
C39 H39B . 0.96 ?
C39 H39C . 0.96 ?

loop_
_geom_hbond_atom_site_label_D
_geom_hbond_atom_site_label_H
_geom_hbond_atom_site_label_A
_geom_hbond_site_symmetry_A
_geom_hbond_distance_DH
_geom_hbond_distance_HA
_geom_hbond_distance_DA
_geom_hbond_angle_DHA
N16 H16 O6 4 0.85(2) 2.04(2) 2.8508(19) 161(2)
C20 H20A O5 1 0.97 2.22 3.004(2) 137

loop_
_geom_torsion_atom_site_label_1
_geom_torsion_atom_site_label_2
_geom_torsion_atom_site_label_3
_geom_torsion_atom_site_label_4
_geom_torsion_site_symmetry_1
_geom_torsion_site_symmetry_2
_geom_torsion_site_symmetry_3
_geom_torsion_site_symmetry_4
_geom_torsion
_geom_torsion_publ_flag
C6 C1 C2 C3 . . . . 55.9(4) ?
C1 C2 C3 C4 . . . . -55.3(4) ?
C2 C3 C4 C5 . . . . 55.8(3) ?
C3 C4 C5 C6 . . . . -55.5(3) ?
C7 O1 C6 C1 . . . . -85.6(2) ?
C7 O1 C6 C5 . . . . 152.22(17) ?
C2 C1 C6 O1 . . . . -176.0(2) ?
C2 C1 C6 C5 . . . . -56.6(3) ?
C4 C5 C6 O1 . . . . 178.24(19) ?
C4 C5 C6 C1 . . . . 56.4(3) ?
C6 O1 C7 O2 . . . . 5.0(3) ?
C6 O1 C7 O3 . . . . -172.79(15) ?
C8 O3 C7 O2 . . . . 10.3(3) ?
C8 O3 C7 O1 . . . . -171.84(15) ?
C7 O3 C8 O4 . . . . 110.92(17) ?
C7 O3 C8 C9 . . . . -131.85(19) ?
C10 O4 C8 O3 . . . . -150.40(14) ?
C10 O4 C8 C9 . . . . 92.95(19) ?
C8 O4 C10 O5 . . . . 3.3(2) ?
C8 O4 C10 C11 . . . . -174.68(14) ?
O5 C10 C11 C19 . . . . 35.4(3) ?
O4 C10 C11 C19 . . . . -146.73(15) ?
O5 C10 C11 C12 . . . . -141.61(18) ?
O4 C10 C11 C12 . . . . 36.3(2) ?
C19 C11 C12 C13 . . . . -1.3(3) ?
C10 C11 C12 C13 . . . . 175.95(17) ?
C11 C12 C13 C14 . . . . 0.9(3) ?
C12 C13 C14 C15 . . . . -0.1(3) ?
C13 C14 C15 N16 . . . . 179.23(17) ?
C13 C14 C15 C19 . . . . -0.4(3) ?
C14 C15 N16 C17 . . . . -178.38(18) ?
C19 C15 N16 C17 . . . . 1.28(18) ?
C15 N16 C17 O6 . . . . 177.55(16) ?
C15 N16 C17 N18 . . . . -1.74(17) ?
O6 C17 N18 C19 . . . . -177.75(15) ?
N16 C17 N18 C19 . . . . 1.55(17) ?
O6 C17 N18 C20 . . . . -12.4(2) ?
N16 C17 N18 C20 . . . . 166.86(13) ?
C17 N18 C19 C11 . . . . 178.49(16) ?
C20 N18 C19 C11 . . . . 14.6(3) ?
C17 N18 C19 C15 . . . . -0.78(16) ?
C20 N18 C19 C15 . . . . -164.66(14) ?
C12 C11 C19 N18 . . . . -178.42(16) ?
C10 C11 C19 N18 . . . . 4.6(3) ?
C12 C11 C19 C15 . . . . 0.8(2) ?
C10 C11 C19 C15 . . . . -176.23(14) ?
C14 C15 C19 N18 . . . . 179.41(16) ?
N16 C15 C19 N18 . . . . -0.28(17) ?
C14 C15 C19 C11 . . . . 0.0(2) ?
N16 C15 C19 C11 . . . . -179.68(14) ?
C17 N18 C20 C21 . . . . -92.35(16) ?
C19 N18 C20 C21 . . . . 70.00(19) ?
N18 C20 C21 C26 . . . . -128.84(15) ?
N18 C20 C21 C22 . . . . 50.8(2) ?
C26 C21 C22 C23 . . . . 1.7(3) ?
C20 C21 C22 C23 . . . . -177.95(16) ?
C21 C22 C23 C24 . . . . -0.9(3) ?
C22 C23 C24 C25 . . . . -1.2(3) ?
C22 C23 C24 C27 . . . . 178.11(17) ?
C23 C24 C25 C26 . . . . 2.5(3) ?
C27 C24 C25 C26 . . . . -176.77(16) ?
C22 C21 C26 C25 . . . . -0.3(3) ?
C20 C21 C26 C25 . . . . 179.28(15) ?
C24 C25 C26 C21 . . . . -1.8(3) ?
C25 C24 C27 C28 . . . . -68.9(2) ?
C23 C24 C27 C28 . . . . 111.8(2) ?
C25 C24 C27 C32 . . . . 112.8(2) ?
C23 C24 C27 C32 . . . . -66.5(2) ?
C32 C27 C28 C29 . . . . 2.2(3) ?
C24 C27 C28 C29 . . . . -176.16(18) ?
C27 C28 C29 C30 . . . . -0.2(3) ?
C28 C29 C30 C31 . . . . -1.7(3) ?
C29 C30 C31 C32 . . . . 1.6(3) ?
C30 C31 C32 C27 . . . . 0.4(3) ?
C30 C31 C32 C33 . . . . -176.57(17) ?
C28 C27 C32 C31 . . . . -2.3(3) ?
C24 C27 C32 C31 . . . . 176.01(16) ?
C28 C27 C32 C33 . . . . 174.63(16) ?
C24 C27 C32 C33 . . . . -7.1(2) ?
C31 C32 C33 N37 . . . . 141.6(2) ?
C27 C32 C33 N37 . . . . -35.3(3) ?
C31 C32 C33 N34 . . . . -36.2(3) ?
C27 C32 C33 N34 . . . . 146.8(2) ?
N37 C33 N34 N35 . . . . -0.3(3) ?
C32 C33 N34 N35 . . . . 177.82(19) ?
C33 N34 N35 N36 . . . . 0.5(3) ?
N34 N35 N36 N37 . . . . -0.6(3) ?
N34 N35 N36 C38 . . . . -178.2(2) ?
N35 N36 N37 C33 . . . . 0.5(3) ?
C38 N36 N37 C33 . . . . 178.1(2) ?
N34 C33 N37 N36 . . . . -0.1(2) ?
C32 C33 N37 N36 . . . . -178.19(17) ?
N35 N36 C38 C39 . . . . 109.2(3) ?
N37 N36 C38 C39 . . . . -68.2(3) ?
